data_2106888
loop_
_publ_author_name
'Marsh, R.E.'
'Herbstein, F.H.'

_publ_section_title
;
 Some additional changes in space groups of published crystal structures
;
_journal_name_full 'Acta Crystallographica B (39,1983-)'
_journal_page_first 280
_journal_page_last 287
_journal_volume 39
_journal_year 1983
_chemical_formula_sum 'H12 K4 O22 P8 Pt2'
_chemical_name_systematic 'K4 (Pt2 (H2 P2 O5)4) (H2 O)2'
_space_group_IT_number 127
_symmetry_space_group_name_Hall '-P 4 2ab'
_symmetry_space_group_name_H-M 'P 4/m b m'
_cell_angle_alpha 90
_cell_angle_beta 90
_cell_angle_gamma 90
_cell_formula_units_Z 2
_cell_length_a 13.335
_cell_length_b 13.335
_cell_length_c 7.989
_cell_volume 1420.622
_citation_journal_id_ASTM ASBSDK
_cod_data_source_file Marsh_ASBSDK_1983_585.cif
_cod_data_source_block H12K4O22P8Pt2
_cod_database_code 2106888

loop_
_symmetry_equiv_pos_as_xyz
x,y,z
-y,x,z
-x,-y,z
y,-x,z
x+1/2,-y+1/2,-z
y+1/2,x+1/2,-z
-x+1/2,y+1/2,-z
-y+1/2,-x+1/2,-z
-x,-y,-z
y,-x,-z
x,y,-z
-y,x,-z
-x-1/2,y-1/2,z
-y-1/2,-x-1/2,z
x-1/2,-y-1/2,z
y-1/2,x-1/2,z

loop_
_atom_site_label
_atom_site_type_symbol
_atom_site_fract_x
_atom_site_fract_y
_atom_site_fract_z
_atom_site_occupancy
_atom_site_U_iso_or_equiv
O1 O-2 0.4198 0.2677 0.2526 1 0.0
O4 O-2 0.3987 0.8987 0.5 1 0.0
O3 O-2 0.3507 0.6596 0.5 1 0.0
P1 P+3 0.3847 0.3697 0.3135 1 0.0
K1 K+1 0.2245 0.7245 0 1 0.0
K2 K+1 0.1135 0.6135 0.5 1 0.0
O2 O-2 0.285 0.3945 0.2152 1 0.0
Pt1 Pt+2 0 0 0.3169 1 0.0
